data_4033960
loop_
_publ_author_name
'Aksenov, Alexander V.'
'Aksenov, Dmitrii A.'
'Aksenov, Nicolai A.'
'Aleksandrova, Elena V.'
'Rubin, Michael'

_publ_section_title
;
 Preparation of Stereodefined 2-(3-Oxoindolin-2-yl)-2-Arylacetonitriles
 via One-Pot Reaction of Indoles with Nitroalkenes.
;
_journal_issue 19
_journal_name_full 'The Journal of organic chemistry'
_journal_page_first 12420
_journal_page_last 12429
_journal_paper_doi 10.1021/acs.joc.9b01874
_journal_volume 84
_journal_year 2019
_chemical_formula_moiety 'C23 H18 N2 O'
_chemical_formula_sum 'C23 H18 N2 O'
_chemical_formula_weight 338.39
_chemical_name_systematic 2-(1-methyl-3-oxo-2-phenylindolin-2-yl)-2-phenylacetonitrile
_space_group_crystal_system monoclinic
_space_group_IT_number 14
_space_group_name_Hall '-P 2yn'
_space_group_name_H-M_alt 'P 1 21/n 1'
_atom_sites_solution_hydrogens geom
_atom_sites_solution_primary dual
_audit_creation_date 2018-04-03
_audit_creation_method
;
Olex2 1.2
(compiled 2017.08.10 svn.r3458 for OlexSys, GUI svn.r5381)
;
_cell_angle_alpha 90
_cell_angle_beta 99.986(3)
_cell_angle_gamma 90
_cell_formula_units_Z 4
_cell_length_a 9.3188(3)
_cell_length_b 7.4995(2)
_cell_length_c 25.0534(6)
_cell_measurement_reflns_used 6604
_cell_measurement_temperature 150.1(3)
_cell_measurement_theta_max 75.5690
_cell_measurement_theta_min 4.8190
_cell_volume 1724.36(8)
_computing_cell_refinement 'CrysAlisPro 1.171.38.46 (Rigaku OD, 2015)'
_computing_data_collection 'CrysAlisPro 1.171.38.46 (Rigaku OD, 2015)'
_computing_data_reduction 'CrysAlisPro 1.171.38.46 (Rigaku OD, 2015)'
_computing_molecular_graphics 'Olex2 (Dolomanov et al., 2009)'
_computing_publication_material 'Olex2 (Dolomanov et al., 2009)'
_computing_structure_refinement 'ShelXL (Sheldrick, 2015)'
_computing_structure_solution 'ShelXT (Sheldrick, 2015)'
_diffrn_ambient_environment N~2~
_diffrn_ambient_temperature 150.1(3)
_diffrn_detector 'CCD plate'
_diffrn_detector_area_resol_mean 5.2529
_diffrn_detector_type AtlasS2
_diffrn_measured_fraction_theta_full 0.999
_diffrn_measured_fraction_theta_max 0.998
_diffrn_measurement_details
;
List of Runs (angles in degrees, time in seconds):

  # Type    Start    End  Width  t~exp~   \w     \q     \k     \f   Frames
--------------------------------------------------------------------------
  1  \w    -83.00  20.00   1.00    2.00    --  -42.10  99.00 -35.00  103
  2  \w      1.00  83.00   1.00    2.00    --   42.10 -99.00-141.00   82
  3  \w    113.00 139.00   1.00   12.00    --  112.00  99.00 -35.00   26
  4  \w     32.00  92.00   1.00   12.00    --  112.00 -99.00-141.00   60
  5  \w   -104.00 -35.00   1.00    2.00    --  -42.10 -57.00-120.00   69
  6  \w    -27.00  15.00   1.00    2.00    --   42.10 -38.00  90.00   42
  7  \w     20.00  67.00   1.00    2.00    --   42.10 -38.00  90.00   47
  8  \w    128.00 177.00   1.00   12.00    --  112.00 111.00  60.00   49
  9  \w     65.00  97.00   1.00   12.00    --  112.00 -94.00 -90.00   32
 10  \w     59.00 151.00   1.00   12.00    --  112.00 178.00  90.00   92
 11  \w    100.00 177.00   1.00   12.00    --  112.00 111.00 -60.00   77
 12  \w     56.00 115.00   1.00   12.00    --  112.00-111.00 -90.00   59
 13  \w     93.00 145.00   1.00   12.00    --  112.00  30.00 120.00   52
 14  \w     87.00 151.00   1.00   12.00    --  112.00  61.00-120.00   64
 15  \w     58.00 138.00   1.00   12.00    --  112.00 -45.00-150.00   80
 16  \w     92.00 151.00   1.00   12.00    --  112.00  30.00 -30.00   59
 17  \w     87.00 178.00   1.00   12.00    --  112.00  45.00  60.00   91
;
_diffrn_measurement_device 'four-circle diffractometer'
_diffrn_measurement_device_type 'SuperNova, Dual, Cu at zero, AtlasS2'
_diffrn_measurement_method '\w scans'
_diffrn_orient_matrix_type 'CrysAlisPro convention (1999,Acta A55,543-557)'
_diffrn_orient_matrix_UB_11 -0.1496914000
_diffrn_orient_matrix_UB_12 0.0057539000
_diffrn_orient_matrix_UB_13 0.0181058000
_diffrn_orient_matrix_UB_21 -0.0281329000
_diffrn_orient_matrix_UB_22 -0.1946670000
_diffrn_orient_matrix_UB_23 -0.0184880000
_diffrn_orient_matrix_UB_31 0.0704901000
_diffrn_orient_matrix_UB_32 -0.0652186000
_diffrn_orient_matrix_UB_33 0.0568458000
_diffrn_radiation_monochromator mirror
_diffrn_radiation_probe x-ray
_diffrn_radiation_type CuK\a
_diffrn_radiation_wavelength 1.54184
_diffrn_reflns_av_R_equivalents 0.0248
_diffrn_reflns_av_unetI/netI 0.0237
_diffrn_reflns_Laue_measured_fraction_full 0.999
_diffrn_reflns_Laue_measured_fraction_max 0.998
_diffrn_reflns_limit_h_max 11
_diffrn_reflns_limit_h_min -11
_diffrn_reflns_limit_k_max 9
_diffrn_reflns_limit_k_min -9
_diffrn_reflns_limit_l_max 31
_diffrn_reflns_limit_l_min -25
_diffrn_reflns_number 10464
_diffrn_reflns_point_group_measured_fraction_full 0.999
_diffrn_reflns_point_group_measured_fraction_max 0.998
_diffrn_reflns_theta_full 67.684
_diffrn_reflns_theta_max 74.497
_diffrn_reflns_theta_min 4.841
_diffrn_source 'micro-focus sealed X-ray tube'
_diffrn_source_type 'SuperNova (Cu) X-ray Source'
_exptl_absorpt_coefficient_mu 0.633
_exptl_absorpt_correction_T_max 0.978
_exptl_absorpt_correction_T_min 0.937
_exptl_absorpt_correction_type analytical
_exptl_absorpt_process_details
;
CrysAlisPro 1.171.38.46 (Rigaku Oxford Diffraction, 2015)
Analytical numeric absorption correction using a multifaceted crystal
			model based on expressions derived by R.C. Clark & J.S. Reid.
(Clark, R. C. & Reid, J. S. (1995). Acta Cryst. A51, 887-897)
Empirical absorption correction using spherical harmonics,
 implemented in SCALE3 ABSPACK scaling algorithm.
;
_exptl_crystal_colour 'clear yellowish yellow'
_exptl_crystal_colour_lustre clear
_exptl_crystal_colour_modifier yellowish
_exptl_crystal_colour_primary yellow
_exptl_crystal_density_diffrn 1.303
_exptl_crystal_description prism
_exptl_crystal_F_000 712
_exptl_crystal_size_max 0.315
_exptl_crystal_size_mid 0.221
_exptl_crystal_size_min 0.084
_refine_diff_density_max 0.443
_refine_diff_density_min -0.389
_refine_diff_density_rms 0.047
_refine_ls_extinction_method none
_refine_ls_goodness_of_fit_ref 1.043
_refine_ls_hydrogen_treatment constr
_refine_ls_matrix_type full
_refine_ls_number_parameters 212
_refine_ls_number_reflns 3524
_refine_ls_number_restraints 0
_refine_ls_restrained_S_all 1.043
_refine_ls_R_factor_all 0.0512
_refine_ls_R_factor_gt 0.0435
_refine_ls_shift/su_max 0.002
_refine_ls_shift/su_mean 0.000
_refine_ls_structure_factor_coef Fsqd
_refine_ls_weighting_details 'w=1/[\s^2^(Fo^2^)+(0.0611P)^2^+0.7210P] where P=(Fo^2^+2Fc^2^)/3'
_refine_ls_weighting_scheme calc
_refine_ls_wR_factor_gt 0.1142
_refine_ls_wR_factor_ref 0.1217
_reflns_Friedel_coverage 0.000
_reflns_number_gt 3098
_reflns_number_total 3524
_reflns_threshold_expression 'I > 2\s(I)'
_cod_data_source_file jo9b01874_si_002.cif
_cod_data_source_block anna_11112017_da_nme_nitrile_8_cr
_cod_original_cell_volume 1724.37(9)
_cod_database_code 4033960
_shelx_shelxl_version_number 2018/1
_chemical_oxdiff_formula 'C11 H10 N O'
_shelx_space_group_comment
;
The symmetry employed for this shelxl refinement is uniquely defined
by the following loop, which should always be used as a source of
symmetry information in preference to the above space-group names.
They are only intended as comments.
;
_shelx_estimated_absorpt_t_max 0.949
_shelx_estimated_absorpt_t_min 0.825
_reflns_odcompleteness_completeness 99.87
_reflns_odcompleteness_iscentric 1
_reflns_odcompleteness_theta 74.33
_olex2_refinement_description
;
1. Fixed Uiso
 At 1.2 times of:
  All C(H) groups
 At 1.5 times of:
  All C(H,H,H) groups
2.a Ternary CH refined with riding coordinates:
 C005(H005)
2.b Aromatic/amide H refined with riding coordinates:
 C006(H006), C00E(H00E), C00D(H00D), C00F(H00F), C00B(H00B), C00H(H00H),
 C00I(H00I), C00J(H00J), C00O(H00O), C00L(H00L), C00M(H00M), C00N(H00N),
 C00P(H00P), C00Q(H00Q)
2.c Fitted hexagon refined as free rotating group:
 C004(C006,C00E,C00D,C00F,C00B), C008(C00H,C00I,C00J,C00O,C00L)
2.d Idealised Me refined as rotating group:
 C00K(H00A,H00C,H00G)
;
_olex2_exptl_crystal_mounting_method 'Mounted on the glass stick by acrylic glue'
_olex2_submission_special_instructions 'No special instructions were received'
_oxdiff_exptl_absorpt_empirical_details
;
Empirical correction (ABSPACK) includes:
- Absorption correction using spherical harmonics
- Frame scaling
;
_oxdiff_exptl_absorpt_empirical_full_max 1.958
_oxdiff_exptl_absorpt_empirical_full_min 0.618

loop_
_space_group_symop_operation_xyz
'x, y, z'
'-x+1/2, y+1/2, -z+1/2'
'-x, -y, -z'
'x-1/2, -y-1/2, z-1/2'

loop_
_atom_site_label
_atom_site_type_symbol
_atom_site_fract_x
_atom_site_fract_y
_atom_site_fract_z
_atom_site_U_iso_or_equiv
_atom_site_adp_type
_atom_site_occupancy
_atom_site_site_symmetry_order
_atom_site_calc_flag
_atom_site_refinement_flags_posn
O001 O 0.40083(13) 0.03364(15) 0.60045(5) 0.0372(3) Uani 1 1 d .
N002 N 0.20939(12) 0.44155(16) 0.59791(4) 0.0241(3) Uani 1 1 d .
N003 N 0.38934(15) 0.01392(18) 0.74088(5) 0.0340(3) Uani 1 1 d .
C004 C 0.46891(7) 0.41246(10) 0.68342(3) 0.0211(3) Uani 1 1 d .
C006 C 0.46184(7) 0.59727(10) 0.68630(3) 0.0240(3) Uani 1 1 d G
H006 H 0.370529 0.654549 0.685423 0.029 Uiso 1 1 calc R
C00E C 0.58836(9) 0.69827(8) 0.69048(4) 0.0276(3) Uani 1 1 d G
H00E H 0.583529 0.824574 0.692449 0.033 Uiso 1 1 calc R
C00D C 0.72196(7) 0.61446(11) 0.69176(4) 0.0276(3) Uani 1 1 d G
H00D H 0.808434 0.683489 0.694616 0.033 Uiso 1 1 calc R
C00F C 0.72903(7) 0.42965(11) 0.68888(4) 0.0277(3) Uani 1 1 d G
H00F H 0.820340 0.372377 0.689756 0.033 Uiso 1 1 calc R
C00B C 0.60251(9) 0.32865(8) 0.68470(4) 0.0255(3) Uani 1 1 d G
H00B H 0.607341 0.202348 0.682730 0.031 Uiso 1 1 calc R
C005 C 0.32934(14) 0.30340(17) 0.68298(5) 0.0209(3) Uani 1 1 d .
H005 H 0.265108 0.375535 0.702777 0.025 Uiso 1 1 calc R
C007 C 0.24134(14) 0.26933(18) 0.62494(5) 0.0214(3) Uani 1 1 d .
C008 C 0.09966(8) 0.16125(12) 0.62414(3) 0.0227(3) Uani 1 1 d .
C00H C 0.04236(9) 0.12652(13) 0.67074(2) 0.0263(3) Uani 1 1 d G
H00H H 0.092878 0.165044 0.705017 0.032 Uiso 1 1 calc R
C00I C -0.08887(10) 0.03544(14) 0.66718(3) 0.0292(3) Uani 1 1 d G
H00I H -0.128030 0.011706 0.699024 0.035 Uiso 1 1 calc R
C00J C -0.16279(9) -0.02092(14) 0.61702(3) 0.0316(3) Uani 1 1 d G
H00J H -0.252472 -0.083175 0.614585 0.038 Uiso 1 1 calc R
C00O C -0.10549(10) 0.01380(15) 0.57042(3) 0.0377(4) Uani 1 1 d G
H00O H -0.156007 -0.024720 0.536139 0.045 Uiso 1 1 calc R
C00L C 0.02574(10) 0.10489(14) 0.57398(3) 0.0336(3) Uani 1 1 d G
H00L H 0.064901 0.128618 0.542131 0.040 Uiso 1 1 calc R
C009 C 0.25618(15) 0.4412(2) 0.54885(5) 0.0270(3) Uani 1 1 d .
C00A C 0.36260(14) 0.13689(19) 0.71386(5) 0.0250(3) Uani 1 1 d .
C00C C 0.33779(15) 0.2894(2) 0.54193(5) 0.0281(3) Uani 1 1 d .
C00G C 0.34006(15) 0.17524(19) 0.58895(5) 0.0260(3) Uani 1 1 d .
C00K C 0.09740(16) 0.5615(2) 0.61039(6) 0.0307(3) Uani 1 1 d .
H00A H 0.006833 0.541535 0.584703 0.046 Uiso 1 1 calc GR
H00C H 0.129154 0.685170 0.607552 0.046 Uiso 1 1 calc GR
H00G H 0.080642 0.538656 0.647329 0.046 Uiso 1 1 calc GR
C00M C 0.22964(17) 0.5719(2) 0.50819(6) 0.0363(4) Uani 1 1 d .
H00M H 0.173406 0.675126 0.512259 0.044 Uiso 1 1 calc R
C00N C 0.39787(17) 0.2651(2) 0.49478(6) 0.0358(4) Uani 1 1 d .
H00N H 0.454981 0.162914 0.490449 0.043 Uiso 1 1 calc R
C00P C 0.37166(19) 0.3938(3) 0.45489(6) 0.0433(5) Uani 1 1 d .
H00P H 0.410262 0.379878 0.422449 0.052 Uiso 1 1 calc R
C00Q C 0.28909(19) 0.5438(3) 0.46190(6) 0.0426(4) Uani 1 1 d .
H00Q H 0.272808 0.630355 0.433817 0.051 Uiso 1 1 calc R

loop_
_atom_site_aniso_label
_atom_site_aniso_U_11
_atom_site_aniso_U_22
_atom_site_aniso_U_33
_atom_site_aniso_U_23
_atom_site_aniso_U_13
_atom_site_aniso_U_12
O001 0.0433(6) 0.0323(6) 0.0385(6) -0.0045(5) 0.0139(5) 0.0072(5)
N002 0.0264(6) 0.0252(6) 0.0208(5) 0.0033(4) 0.0042(4) 0.0003(5)
N003 0.0337(6) 0.0339(7) 0.0362(7) 0.0117(6) 0.0111(5) 0.0036(5)
C004 0.0240(6) 0.0240(6) 0.0153(5) 0.0000(5) 0.0028(4) -0.0014(5)
C006 0.0274(6) 0.0244(6) 0.0200(6) -0.0013(5) 0.0039(5) 0.0008(5)
C00E 0.0357(7) 0.0229(7) 0.0244(6) -0.0008(5) 0.0056(5) -0.0033(6)
C00D 0.0278(7) 0.0305(7) 0.0243(6) 0.0013(5) 0.0040(5) -0.0072(6)
C00F 0.0240(6) 0.0319(7) 0.0270(7) 0.0040(5) 0.0046(5) 0.0011(6)
C00B 0.0276(6) 0.0223(6) 0.0268(6) 0.0022(5) 0.0055(5) 0.0007(5)
C005 0.0234(6) 0.0208(6) 0.0188(6) 0.0002(5) 0.0049(5) 0.0005(5)
C007 0.0243(6) 0.0219(6) 0.0185(6) 0.0000(5) 0.0050(5) -0.0013(5)
C008 0.0251(6) 0.0205(6) 0.0230(6) -0.0012(5) 0.0059(5) -0.0009(5)
C00H 0.0280(7) 0.0282(7) 0.0232(6) -0.0037(5) 0.0061(5) -0.0038(6)
C00I 0.0325(7) 0.0309(7) 0.0264(7) -0.0010(6) 0.0109(5) -0.0050(6)
C00J 0.0327(7) 0.0313(7) 0.0316(7) -0.0042(6) 0.0078(6) -0.0113(6)
C00O 0.0399(8) 0.0466(9) 0.0264(7) -0.0083(6) 0.0050(6) -0.0174(7)
C00L 0.0369(8) 0.0422(9) 0.0227(6) -0.0031(6) 0.0080(6) -0.0113(7)
C009 0.0245(6) 0.0354(7) 0.0198(6) 0.0008(5) 0.0005(5) -0.0098(6)
C00A 0.0239(6) 0.0291(7) 0.0228(6) 0.0018(5) 0.0068(5) 0.0000(5)
C00C 0.0274(7) 0.0367(8) 0.0207(6) -0.0055(5) 0.0054(5) -0.0113(6)
C00G 0.0263(6) 0.0289(7) 0.0235(6) -0.0072(5) 0.0064(5) -0.0040(6)
C00K 0.0292(7) 0.0294(7) 0.0329(7) 0.0033(6) 0.0037(6) 0.0043(6)
C00M 0.0341(7) 0.0467(9) 0.0259(7) 0.0102(6) -0.0011(6) -0.0097(7)
C00N 0.0338(7) 0.0508(10) 0.0251(7) -0.0132(7) 0.0111(6) -0.0190(7)
C00P 0.0427(9) 0.0695(12) 0.0189(7) -0.0071(7) 0.0088(6) -0.0301(9)
C00Q 0.0410(9) 0.0618(11) 0.0227(7) 0.0101(7) -0.0005(6) -0.0213(8)

loop_
_atom_type_symbol
_atom_type_description
_atom_type_scat_dispersion_real
_atom_type_scat_dispersion_imag
_atom_type_scat_source
C C 0.0181 0.0091 'International Tables Vol C Tables 4.2.6.8 and 6.1.1.4'
H H 0.0000 0.0000 'International Tables Vol C Tables 4.2.6.8 and 6.1.1.4'
N N 0.0311 0.0180 'International Tables Vol C Tables 4.2.6.8 and 6.1.1.4'
O O 0.0492 0.0322 'International Tables Vol C Tables 4.2.6.8 and 6.1.1.4'

loop_
_exptl_crystal_face_index_h
_exptl_crystal_face_index_k
_exptl_crystal_face_index_l
_exptl_crystal_face_perp_dist
-1 -5 3 0.1852
-4 4 5 0.0894
-5 -2 -2 0.0734
-4 -2 -6 0.0858
6 -1 -8 0.0444
4 -3 -8 0.1083
-2 1 -14 0.1201
-6 0 8 0.0286
-3 -4 -9 0.1011
1 -4 -9 0.1010
6 2 -5 0.0817
-5 -2 3 0.0876
5 0 4 0.0715
2 4 2 0.1083
1 0 15 0.0961
-2 4 -9 0.1434
-1 -3 -12 0.0955
-6 1 0 0.0620
4 0 -13 0.0824

loop_
_geom_angle_atom_site_label_1
_geom_angle_atom_site_label_2
_geom_angle_atom_site_label_3
_geom_angle
C009 N002 C007 109.95(11)
C009 N002 C00K 123.05(12)
C00K N002 C007 122.86(11)
C006 C004 C00B 120.0
C006 C004 C005 118.95(7)
C00B C004 C005 120.91(7)
C004 C006 H006 120.0
C004 C006 C00E 120.0
C00E C006 H006 120.0
C006 C00E H00E 120.0
C006 C00E C00D 120.0
C00D C00E H00E 120.0
C00E C00D H00D 120.0
C00F C00D C00E 120.0
C00F C00D H00D 120.0
C00D C00F H00F 120.0
C00D C00F C00B 120.0
C00B C00F H00F 120.0
C004 C00B H00B 120.0
C00F C00B C004 120.0
C00F C00B H00B 120.0
C004 C005 H005 106.7
C004 C005 C007 113.66(9)
C007 C005 H005 106.7
C00A C005 C004 110.31(10)
C00A C005 H005 106.7
C00A C005 C007 112.27(11)
N002 C007 C005 108.54(10)
N002 C007 C008 110.58(10)
N002 C007 C00G 102.95(10)
C005 C007 C00G 110.14(10)
C008 C007 C005 114.02(9)
C008 C007 C00G 110.02(10)
C00H C008 C007 122.60(7)
C00H C008 C00L 120.0
C00L C008 C007 117.34(7)
C008 C00H H00H 120.0
C008 C00H C00I 120.0
C00I C00H H00H 120.0
C00H C00I H00I 120.0
C00H C00I C00J 120.0
C00J C00I H00I 120.0
C00I C00J H00J 120.0
C00O C00J C00I 120.0
C00O C00J H00J 120.0
C00J C00O H00O 120.0
C00L C00O C00J 120.0
C00L C00O H00O 120.0
C008 C00L H00L 120.0
C00O C00L C008 120.0
C00O C00L H00L 120.0
N002 C009 C00C 112.14(12)
N002 C009 C00M 127.17(15)
C00C C009 C00M 120.68(14)
N003 C00A C005 175.55(15)
C009 C00C C00G 108.14(12)
C009 C00C C00N 121.03(14)
C00N C00C C00G 130.80(15)
O001 C00G C007 123.69(13)
O001 C00G C00C 130.39(13)
C00C C00G C007 105.91(12)
N002 C00K H00A 109.5
N002 C00K H00C 109.5
N002 C00K H00G 109.5
H00A C00K H00C 109.5
H00A C00K H00G 109.5
H00C C00K H00G 109.5
C009 C00M H00M 121.5
C00Q C00M C009 117.07(17)
C00Q C00M H00M 121.5
C00C C00N H00N 120.9
C00P C00N C00C 118.16(17)
C00P C00N H00N 120.9
C00N C00P H00P 119.8
C00N C00P C00Q 120.43(14)
C00Q C00P H00P 119.8
C00M C00Q C00P 122.62(16)
C00M C00Q H00Q 118.7
C00P C00Q H00Q 118.7

loop_
_geom_bond_atom_site_label_1
_geom_bond_atom_site_label_2
_geom_bond_distance
O001 C00G 1.2144(19)
N002 C007 1.4648(17)
N002 C009 1.3736(17)
N002 C00K 1.4522(19)
N003 C00A 1.1456(19)
C004 C006 1.3900
C004 C00B 1.3900
C004 C005 1.5348(14)
C006 H006 0.9500
C006 C00E 1.3900
C00E H00E 0.9500
C00E C00D 1.3900
C00D H00D 0.9500
C00D C00F 1.3900
C00F H00F 0.9500
C00F C00B 1.3900
C00B H00B 0.9500
C005 H005 1.0000
C005 C007 1.5617(17)
C005 C00A 1.4734(18)
C007 C008 1.5464(14)
C007 C00G 1.5634(18)
C008 C00H 1.3900
C008 C00L 1.3900
C00H H00H 0.9500
C00H C00I 1.3900
C00I H00I 0.9500
C00I C00J 1.3900
C00J H00J 0.9500
C00J C00O 1.3900
C00O H00O 0.9500
C00O C00L 1.3900
C00L H00L 0.9500
C009 C00C 1.396(2)
C009 C00M 1.404(2)
C00C C00G 1.454(2)
C00C C00N 1.4041(19)
C00K H00A 0.9800
C00K H00C 0.9800
C00K H00G 0.9800
C00M H00M 0.9500
C00M C00Q 1.386(2)
C00N H00N 0.9500
C00N C00P 1.380(3)
C00P H00P 0.9500
C00P C00Q 1.391(3)
C00Q H00Q 0.9500

loop_
_exptl_oxdiff_crystal_face_indexfrac_h
_exptl_oxdiff_crystal_face_indexfrac_k
_exptl_oxdiff_crystal_face_indexfrac_l
_exptl_oxdiff_crystal_face_x
_exptl_oxdiff_crystal_face_y
_exptl_oxdiff_crystal_face_z
-1.3069 -4.7113 2.6789 0.2170 0.9044 0.3674
-3.9751 3.5375 5.0962 0.7077 -0.6710 -0.2212
-5.4014 -1.7479 -1.8307 0.7653 0.5261 -0.3708
-4.3647 -2.4202 -5.6815 0.5366 0.6990 -0.4728
5.6314 -0.7232 -7.9734 -0.9915 0.1298 -0.0091
3.7534 -3.3156 -7.9913 -0.7256 0.6876 0.0265
-1.7610 1.2315 -13.9516 0.0181 0.0678 -0.9975
-5.6654 0.1670 8.2292 0.9980 -0.0253 0.0575
-2.5550 -3.7118 -8.6278 0.2049 0.9540 -0.4285
0.6297 -4.0687 -8.9340 -0.2794 0.9395 -0.1981
5.6323 1.6264 -4.9600 -0.9236 -0.3834 0.0090
-5.2760 -2.3801 2.5089 0.8215 0.5654 -0.0741
5.4371 -0.0986 4.4819 -0.7333 -0.2166 0.6445
1.9950 4.4954 2.2156 -0.2327 -0.9722 -0.0266
1.4334 -0.0657 14.8856 0.0546 -0.3027 0.9515
-1.5618 3.7552 -8.5874 0.0999 -0.5283 -0.8432
-0.5459 -3.0720 -12.0858 -0.1548 0.8368 -0.5252
-5.8751 0.9229 0.4052 0.8921 -0.0219 -0.4513
4.4419 0.4560 -12.8333 -0.8946 0.0235 -0.4462
